data_7709191
loop_
_publ_author_name
'M\"uller, Felix'
'Wickemeyer, Lucas'
'Schwabedissen, Jan'
'Ertl, Martin'
'Neumann, Beate'
'Stammler, Hans-Georg'
'Monkowius, Uwe'
'Mitzel, Norbert W.'

_publ_section_title
;
 Synthesis, structural and photophysical properties of
 dimethylphosphino(perfluoro-)phenylene-based gold(I) dimers.
;
_journal_issue 5
_journal_name_full 'Dalton transactions (Cambridge, England : 2003)'
_journal_page_first 1955
_journal_page_last 1967
_journal_paper_doi 10.1039/d1dt03658k
_journal_volume 51
_journal_year 2022
_chemical_formula_moiety 'C11 H15 F4 P Sn'
_chemical_formula_sum 'C11 H15 F4 P Sn'
_chemical_formula_weight 372.89
_space_group_crystal_system monoclinic
_space_group_IT_number 14
_space_group_name_Hall '-P 2ybc'
_space_group_name_H-M_alt 'P 1 21/c 1'
_atom_sites_solution_hydrogens geom
_atom_sites_solution_primary dual
_audit_creation_date 2020-06-05
_audit_creation_method
;
Olex2 1.3-dev
(compiled 2020.05.22 svn.r1d9e7f8d for OlexSys, GUI svn.r6121)
;
_audit_update_record
;
2021-10-08 deposited with the CCDC.	2021-12-28 downloaded from the CCDC.
;
_cell_angle_alpha 90
_cell_angle_beta 100.1180(10)
_cell_angle_gamma 90
_cell_formula_units_Z 8
_cell_length_a 12.14600(10)
_cell_length_b 7.16020(10)
_cell_length_c 32.5086(3)
_cell_measurement_reflns_used 85916
_cell_measurement_temperature 100.0(1)
_cell_measurement_theta_max 40.3180
_cell_measurement_theta_min 3.1690
_cell_volume 2783.23(5)
_computing_cell_refinement 'CrysAlisPro 1.171.40.77a (Rigaku OD, 2020)'
_computing_data_collection 'CrysAlisPro 1.171.40.77a (Rigaku OD, 2020)'
_computing_data_reduction 'CrysAlisPro 1.171.40.77a (Rigaku OD, 2020)'
_computing_molecular_graphics 'Olex2 1.3-dev (Dolomanov et al., 2009)'
_computing_publication_material 'Olex2 1.3-dev (Dolomanov et al., 2009)'
_computing_structure_refinement 'SHELXL 2018/3 (Sheldrick, 2015)'
_computing_structure_solution 'SHELXT 2018/2 (Sheldrick, 2018)'
_diffrn_ambient_environment N~2~
_diffrn_ambient_temperature 100.0(1)
_diffrn_detector 'CCD plate'
_diffrn_detector_area_resol_mean 5.3114
_diffrn_detector_type Atlas
_diffrn_measured_fraction_theta_full 0.999
_diffrn_measured_fraction_theta_max 1.000
_diffrn_measurement_details
;
List of Runs (angles in degrees, time in seconds):

  # Type    Start    End  Width  t~exp~   \w     \q     \k     \f   Frames
#--------------------------------------------------------------------------
  1  \w     -7.00  44.00   1.00   20.00    --   36.51 -99.00  30.00   51
  2  \w     80.00 105.00   1.00   20.00    --   36.51  57.00-180.00   25
  3  \w    -31.00  54.00   1.00   20.00    --   36.51 -57.00 -90.00   85
  4  \w    -15.00  75.00   1.00   20.00    --   36.51 -99.00 -90.00   90
  5  \w     14.00  40.00   1.00   20.00    --   36.51  57.00-120.00   26
  6  \w     50.00  75.00   1.00   20.00    --   36.51 -99.00  30.00   25
  7  \w     20.00 103.00   1.00   20.00    --   36.51  57.00 -90.00   83
  8  \w     39.00 115.00   1.00   20.00    --   36.51 178.00-150.00   76
  9  \w     13.00 103.00   1.00   20.00    --   36.51  57.00  30.00   90
 10  \w     12.00  56.00   1.00   20.00    --   36.51  57.00-180.00   44
 11  \w    -23.00  51.00   1.00   20.00    --   36.51 -57.00 150.00   74
 12  \w     66.00  92.00   1.00   20.00    --   36.51  57.00-120.00   26
 13  \w     14.00  91.00   1.00   20.00    --   36.51  57.00 -30.00   77
 14  \w     45.00 109.00   1.00   20.00    --   36.51 178.00-180.00   64
 15  \w      6.00  61.00   1.00   20.00    --   36.51  19.00 150.00   55
 16  \w     66.00 109.00   1.00   20.00    --   36.51  19.00 150.00   43
 17  \w     22.00  75.00   1.00   20.00    --   36.51 -99.00-180.00   53
 18  \w     21.00 102.00   1.00   20.00    --   36.51  38.00-120.00   81
 19  \w     16.00  49.00   1.00   20.00    --   36.51  38.00-180.00   33
 20  \w     54.00 108.00   1.00   20.00    --   36.51  38.00-180.00   54
 21  \w     45.00 120.00   1.00   20.00    --   36.51-178.00 120.00   75
 22  \w    -41.00 -15.00   1.00   20.00    --  -36.82 -57.00  30.00   26
 23  \w    -95.00 -45.00   1.00   20.00    --  -36.82 -57.00  30.00   50
 24  \w    -42.00 -16.00   1.00   20.00    --  -36.82 -57.00 -60.00   26
 25  \w   -104.00 -68.00   1.00   20.00    --  -36.82 -57.00 -60.00   36
 26  \w   -103.00 -15.00   1.00   20.00    --  -36.82 -57.00   0.00   88
;
_diffrn_measurement_device 'four-circle diffractometer'
_diffrn_measurement_device_type 'SuperNova, Dual, Cu at home/near, Atlas'
_diffrn_measurement_method '\w scans'
_diffrn_orient_matrix_type 'CrysAlisPro convention (1999,Acta A55,543-557)'
_diffrn_orient_matrix_UB_11 0.0161707000
_diffrn_orient_matrix_UB_12 -0.0667588000
_diffrn_orient_matrix_UB_13 -0.0139151000
_diffrn_orient_matrix_UB_21 -0.0103159000
_diffrn_orient_matrix_UB_22 0.0660750000
_diffrn_orient_matrix_UB_23 -0.0164924000
_diffrn_orient_matrix_UB_31 0.0561184000
_diffrn_orient_matrix_UB_32 0.0314367000
_diffrn_orient_matrix_UB_33 0.0050946000
_diffrn_radiation_monochromator mirror
_diffrn_radiation_probe x-ray
_diffrn_radiation_type 'Mo K\a'
_diffrn_radiation_wavelength 0.71073
_diffrn_reflns_av_R_equivalents 0.0570
_diffrn_reflns_av_unetI/netI 0.0270
_diffrn_reflns_Laue_measured_fraction_full 0.999
_diffrn_reflns_Laue_measured_fraction_max 1.000
_diffrn_reflns_limit_h_max 19
_diffrn_reflns_limit_h_min -19
_diffrn_reflns_limit_k_max 11
_diffrn_reflns_limit_k_min -11
_diffrn_reflns_limit_l_max 52
_diffrn_reflns_limit_l_min -52
_diffrn_reflns_number 141539
_diffrn_reflns_point_group_measured_fraction_full 0.999
_diffrn_reflns_point_group_measured_fraction_max 1.000
_diffrn_reflns_theta_full 25.242
_diffrn_reflns_theta_max 34.971
_diffrn_reflns_theta_min 2.804
_diffrn_source 'micro-focus sealed X-ray tube'
_diffrn_source_type 'SuperNova (Mo) X-ray Source'
_exptl_absorpt_coefficient_mu 1.972
_exptl_absorpt_correction_T_max 1.00000
_exptl_absorpt_correction_T_min 0.74586
_exptl_absorpt_correction_type multi-scan
_exptl_absorpt_process_details
;
CrysAlisPro 1.171.40.77a (Rigaku Oxford Diffraction, 2020)
Empirical absorption correction using spherical harmonics,
 implemented in SCALE3 ABSPACK scaling algorithm.
;
_exptl_crystal_colour 'clear colourless'
_exptl_crystal_colour_lustre clear
_exptl_crystal_colour_primary colourless
_exptl_crystal_density_diffrn 1.780
_exptl_crystal_description plate
_exptl_crystal_F_000 1456
_exptl_crystal_size_max 0.279
_exptl_crystal_size_mid 0.147
_exptl_crystal_size_min 0.037
_refine_diff_density_max 2.162
_refine_diff_density_min -3.232
_refine_diff_density_rms 0.163
_refine_ls_extinction_method none
_refine_ls_goodness_of_fit_ref 1.373
_refine_ls_hydrogen_treatment constr
_refine_ls_matrix_type full
_refine_ls_number_parameters 317
_refine_ls_number_reflns 12229
_refine_ls_number_restraints 0
_refine_ls_restrained_S_all 1.373
_refine_ls_R_factor_all 0.0615
_refine_ls_R_factor_gt 0.0580
_refine_ls_shift/su_max 0.001
_refine_ls_shift/su_mean 0.000
_refine_ls_structure_factor_coef Fsqd
_refine_ls_weighting_details 'w=1/[\s^2^(Fo^2^)+11.3520P] where P=(Fo^2^+2Fc^2^)/3'
_refine_ls_weighting_scheme calc
_refine_ls_wR_factor_gt 0.0927
_refine_ls_wR_factor_ref 0.0938
_reflns_Friedel_coverage 0.000
_reflns_number_gt 11463
_reflns_number_total 12229
_reflns_threshold_expression 'I > 2\s(I)'
_cod_data_source_file d1dt03658k2.cif
_cod_data_source_block compound4
_cod_depositor_comments 'Adding full bibliography for 7709188--7709191.cif.'
_cod_database_code 7709191
_shelx_shelxl_version_number 2018/3
_chemical_oxdiff_formula 'C88 H120 F32 P8 Sn8 '
_shelx_space_group_comment
;
The symmetry employed for this shelxl refinement is uniquely defined
by the following loop, which should always be used as a source of
symmetry information in preference to the above space-group names.
They are only intended as comments.
;
_reflns_odcompleteness_completeness 99.86
_reflns_odcompleteness_iscentric 1
_reflns_odcompleteness_theta 40.15
_olex2_refinement_description
;
1. Fixed Uiso
 At 1.5 times of:
  All C(H,H,H) groups
2.a Idealised Me refined as rotating group:
 C7(H7A,H7B,H7C), C8(H8A,H8B,H8C), C9(H9A,H9B,H9C), C10(H10A,H10B,H10C),
 C11(H11A,H11B,H11C), C18(H18A,H18B,H18C), C19(H19A,H19B,H19C), C20(H20A,H20B,
 H20C), C21(H21A,H21B,H21C), C22(H22A,H22B,H22C)
;
_olex2_date_sample_data_collection 2020-04-25
_olex2_submission_special_instructions 'No special instructions were received'
_oxdiff_exptl_absorpt_empirical_details
;
Empirical correction (ABSPACK) includes:
- Absorption correction using spherical harmonics
- Frame scaling
;
_oxdiff_exptl_absorpt_empirical_full_max 1.293
_oxdiff_exptl_absorpt_empirical_full_min 0.763

loop_
_space_group_symop_operation_xyz
'x, y, z'
'-x, y+1/2, -z+1/2'
'-x, -y, -z'
'x, -y-1/2, z-1/2'

loop_
_atom_site_label
_atom_site_type_symbol
_atom_site_fract_x
_atom_site_fract_y
_atom_site_fract_z
_atom_site_U_iso_or_equiv
_atom_site_adp_type
_atom_site_occupancy
_atom_site_site_symmetry_order
_atom_site_calc_flag
_atom_site_refinement_flags_posn
_atom_site_refinement_flags_adp
_atom_site_refinement_flags_occupancy
_atom_site_disorder_assembly
_atom_site_disorder_group
Sn1 Sn 0.56545(2) 0.17701(3) 0.43662(2) 0.01499(4) Uani 1 1 d . . . . .
P1 P 0.57734(7) 0.02211(13) 0.33762(3) 0.01724(14) Uani 1 1 d . . . . .
F1 F 0.35448(17) -0.1463(3) 0.28785(6) 0.0242(4) Uani 1 1 d . . . . .
F2 F 0.15772(17) -0.1815(3) 0.31241(7) 0.0242(4) Uani 1 1 d . . . . .
F3 F 0.13380(16) -0.0803(3) 0.39101(7) 0.0240(4) Uani 1 1 d . . . . .
F4 F 0.30363(17) 0.0742(3) 0.44303(6) 0.0235(4) Uani 1 1 d . . . . .
C1 C 0.4266(2) 0.0492(4) 0.39337(9) 0.0144(5) Uani 1 1 d . . . . .
C2 C 0.4382(2) -0.0081(4) 0.35270(9) 0.0148(5) Uani 1 1 d . . . . .
C3 C 0.3475(3) -0.0869(5) 0.32669(10) 0.0171(5) Uani 1 1 d . . . . .
C4 C 0.2443(3) -0.1094(5) 0.33879(10) 0.0167(5) Uani 1 1 d . . . . .
C5 C 0.2326(2) -0.0561(4) 0.37846(10) 0.0165(5) Uani 1 1 d . . . . .
C6 C 0.3227(2) 0.0221(4) 0.40485(9) 0.0153(5) Uani 1 1 d . . . . .
C7 C 0.5066(3) 0.2497(5) 0.49282(10) 0.0203(6) Uani 1 1 d . . . . .
H7A H 0.568145 0.292365 0.513314 0.030 Uiso 1 1 calc R U . . .
H7B H 0.473337 0.142100 0.503337 0.030 Uiso 1 1 calc R U . . .
H7C H 0.451784 0.347200 0.487025 0.030 Uiso 1 1 calc R U . . .
C8 C 0.7000(3) -0.0198(5) 0.44824(11) 0.0229(6) Uani 1 1 d . . . . .
H8A H 0.752802 0.006602 0.430226 0.034 Uiso 1 1 calc R U . . .
H8B H 0.671104 -0.143904 0.442852 0.034 Uiso 1 1 calc R U . . .
H8C H 0.736527 -0.010483 0.476860 0.034 Uiso 1 1 calc R U . . .
C9 C 0.6147(3) 0.4314(5) 0.41063(12) 0.0261(7) Uani 1 1 d . . . . .
H9A H 0.670477 0.492572 0.430709 0.039 Uiso 1 1 calc R U . . .
H9B H 0.550848 0.511529 0.403571 0.039 Uiso 1 1 calc R U . . .
H9C H 0.644991 0.404223 0.385921 0.039 Uiso 1 1 calc R U . . .
C10 C 0.6095(3) -0.2174(5) 0.32333(12) 0.0229(6) Uani 1 1 d . . . . .
H10A H 0.672169 -0.215738 0.308969 0.034 Uiso 1 1 calc R U . . .
H10B H 0.545774 -0.269802 0.305405 0.034 Uiso 1 1 calc R U . . .
H10C H 0.627513 -0.291932 0.348158 0.034 Uiso 1 1 calc R U . . .
C11 C 0.5427(3) 0.1309(5) 0.28582(11) 0.0257(7) Uani 1 1 d . . . . .
H11A H 0.487608 0.056662 0.268283 0.039 Uiso 1 1 calc R U . . .
H11B H 0.608907 0.138842 0.273533 0.039 Uiso 1 1 calc R U . . .
H11C H 0.513587 0.254012 0.288556 0.039 Uiso 1 1 calc R U . . .
Sn2 Sn 0.06463(2) 0.45426(3) 0.43201(2) 0.01567(4) Uani 1 1 d . . . . .
P2 P -0.08373(7) 0.29402(13) 0.34126(3) 0.01992(16) Uani 1 1 d . . . . .
F5 F 0.04629(18) 0.2608(4) 0.26601(6) 0.0282(5) Uani 1 1 d . . . . .
F6 F 0.26260(19) 0.3340(4) 0.26594(7) 0.0291(5) Uani 1 1 d . . . . .
F7 F 0.39585(16) 0.4626(3) 0.33574(7) 0.0236(4) Uani 1 1 d . . . . .
F8 F 0.31522(16) 0.5097(3) 0.40669(6) 0.0210(4) Uani 1 1 d . . . . .
C12 C 0.1326(2) 0.4101(4) 0.37471(9) 0.0144(5) Uani 1 1 d . . . . .
C13 C 0.0624(2) 0.3440(5) 0.33794(9) 0.0175(5) Uani 1 1 d . . . . .
C14 C 0.1089(3) 0.3215(5) 0.30201(10) 0.0192(5) Uani 1 1 d . . . . .
C15 C 0.2199(3) 0.3594(5) 0.30109(10) 0.0187(6) Uani 1 1 d . . . . .
C16 C 0.2879(2) 0.4239(4) 0.33655(10) 0.0167(5) Uani 1 1 d . . . . .
C17 C 0.2437(2) 0.4479(4) 0.37261(9) 0.0155(5) Uani 1 1 d . . . . .
C18 C 0.1931(3) 0.5715(6) 0.47867(11) 0.0271(7) Uani 1 1 d . . . . .
H18A H 0.255401 0.487178 0.483971 0.041 Uiso 1 1 calc R U . . .
H18B H 0.164186 0.591076 0.503988 0.041 Uiso 1 1 calc R U . . .
H18C H 0.217044 0.688651 0.468914 0.041 Uiso 1 1 calc R U . . .
C19 C 0.0188(3) 0.1913(5) 0.45501(11) 0.0262(7) Uani 1 1 d . . . . .
H19A H -0.040941 0.137471 0.435330 0.039 Uiso 1 1 calc R U . . .
H19B H -0.005350 0.209147 0.481311 0.039 Uiso 1 1 calc R U . . .
H19C H 0.082183 0.108923 0.458743 0.039 Uiso 1 1 calc R U . . .
C20 C -0.0693(3) 0.6521(5) 0.41915(12) 0.0232(6) Uani 1 1 d . . . . .
H20A H -0.064917 0.717018 0.393643 0.035 Uiso 1 1 calc R U . . .
H20B H -0.063397 0.740238 0.441691 0.035 Uiso 1 1 calc R U . . .
H20C H -0.139569 0.587840 0.416348 0.035 Uiso 1 1 calc R U . . .
C21 C -0.1048(3) 0.0610(6) 0.31783(15) 0.0340(9) Uani 1 1 d . . . . .
H21A H -0.089915 0.064675 0.289808 0.051 Uiso 1 1 calc R U . . .
H21B H -0.180741 0.022299 0.317349 0.051 Uiso 1 1 calc R U . . .
H21C H -0.054950 -0.025999 0.334071 0.051 Uiso 1 1 calc R U . . .
C22 C -0.1588(3) 0.4423(7) 0.29942(13) 0.0321(8) Uani 1 1 d . . . . .
H22A H -0.140140 0.570804 0.305497 0.048 Uiso 1 1 calc R U . . .
H22B H -0.237864 0.425011 0.297550 0.048 Uiso 1 1 calc R U . . .
H22C H -0.137497 0.408478 0.273325 0.048 Uiso 1 1 calc R U . . .

loop_
_atom_site_aniso_label
_atom_site_aniso_U_11
_atom_site_aniso_U_22
_atom_site_aniso_U_33
_atom_site_aniso_U_23
_atom_site_aniso_U_13
_atom_site_aniso_U_12
Sn1 0.01384(8) 0.01454(8) 0.01687(8) 0.00166(7) 0.00345(6) -0.00296(7)
P1 0.0154(3) 0.0192(4) 0.0189(3) 0.0024(3) 0.0080(3) -0.0001(3)
F1 0.0225(10) 0.0330(12) 0.0174(8) -0.0058(8) 0.0041(7) 0.0008(9)
F2 0.0200(9) 0.0251(10) 0.0247(9) -0.0028(8) -0.0038(7) -0.0031(8)
F3 0.0143(8) 0.0283(11) 0.0313(10) -0.0018(9) 0.0093(8) -0.0056(8)
F4 0.0203(9) 0.0323(12) 0.0206(9) -0.0062(8) 0.0109(7) -0.0058(8)
C1 0.0130(11) 0.0137(12) 0.0171(11) 0.0013(10) 0.0044(9) -0.0012(9)
C2 0.0143(12) 0.0145(12) 0.0174(12) 0.0002(9) 0.0073(9) -0.0015(9)
C3 0.0164(12) 0.0183(13) 0.0168(12) -0.0004(10) 0.0035(10) 0.0026(10)
C4 0.0138(12) 0.0163(13) 0.0196(12) -0.0004(10) 0.0015(10) -0.0005(10)
C5 0.0132(11) 0.0153(12) 0.0216(13) 0.0010(10) 0.0050(10) -0.0020(10)
C6 0.0150(12) 0.0151(12) 0.0173(12) -0.0009(10) 0.0066(9) -0.0004(10)
C7 0.0219(14) 0.0163(13) 0.0232(14) -0.0032(11) 0.0056(11) 0.0006(11)
C8 0.0170(13) 0.0258(16) 0.0262(15) 0.0005(13) 0.0049(11) 0.0027(12)
C9 0.0257(16) 0.0241(17) 0.0274(16) 0.0072(13) 0.0021(13) -0.0112(13)
C10 0.0208(14) 0.0210(15) 0.0298(16) 0.0046(12) 0.0122(12) 0.0053(12)
C11 0.0285(17) 0.0262(17) 0.0253(15) 0.0101(13) 0.0128(13) 0.0051(13)
Sn2 0.01336(8) 0.01861(9) 0.01568(8) -0.00268(7) 0.00428(6) -0.00101(8)
P2 0.0125(3) 0.0242(4) 0.0227(4) -0.0050(3) 0.0020(3) -0.0018(3)
F5 0.0247(10) 0.0430(14) 0.0162(9) -0.0087(9) 0.0014(8) 0.0009(10)
F6 0.0287(11) 0.0420(14) 0.0196(9) 0.0002(9) 0.0124(8) 0.0062(10)
F7 0.0141(8) 0.0286(11) 0.0302(10) 0.0032(9) 0.0101(7) -0.0001(8)
F8 0.0140(8) 0.0268(10) 0.0217(9) -0.0028(8) 0.0013(7) -0.0045(7)
C12 0.0130(11) 0.0131(12) 0.0173(12) -0.0009(9) 0.0030(9) 0.0010(9)
C13 0.0134(12) 0.0226(15) 0.0165(12) 0.0002(11) 0.0024(9) -0.0023(11)
C14 0.0190(13) 0.0218(14) 0.0163(12) -0.0012(11) 0.0020(10) 0.0029(12)
C15 0.0205(14) 0.0208(14) 0.0163(12) 0.0008(10) 0.0069(10) 0.0038(11)
C16 0.0124(11) 0.0171(13) 0.0216(13) 0.0014(10) 0.0059(10) 0.0022(10)
C17 0.0139(11) 0.0138(12) 0.0188(12) 0.0006(10) 0.0032(9) 0.0008(10)
C18 0.0195(14) 0.040(2) 0.0212(14) -0.0108(14) 0.0012(11) -0.0007(14)
C19 0.0322(18) 0.0236(16) 0.0253(15) 0.0019(13) 0.0121(13) -0.0005(14)
C20 0.0185(14) 0.0206(15) 0.0317(16) -0.0028(13) 0.0080(12) 0.0017(12)
C21 0.0202(16) 0.030(2) 0.050(2) -0.0111(18) 0.0015(16) -0.0060(15)
C22 0.0220(16) 0.037(2) 0.0344(19) 0.0016(17) -0.0025(14) 0.0079(16)

loop_
_atom_type_symbol
_atom_type_description
_atom_type_scat_dispersion_real
_atom_type_scat_dispersion_imag
_atom_type_scat_source
C C 0.0033 0.0016 'International Tables Vol C Tables 4.2.6.8 and 6.1.1.4'
H H 0.0000 0.0000 'International Tables Vol C Tables 4.2.6.8 and 6.1.1.4'
F F 0.0171 0.0103 'International Tables Vol C Tables 4.2.6.8 and 6.1.1.4'
P P 0.1023 0.0942 'International Tables Vol C Tables 4.2.6.8 and 6.1.1.4'
Sn Sn -0.6537 1.4246 'International Tables Vol C Tables 4.2.6.8 and 6.1.1.4'

loop_
_exptl_crystal_face_index_h
_exptl_crystal_face_index_k
_exptl_crystal_face_index_l
_exptl_crystal_face_perp_dist
0 0 -1 0.0228
-1 -1 0 0.1172
0 -1 0 0.1120
2 -1 0 0.1001
1 2 0 0.1496
0 1 0 0.1669
2 1 0 0.1309
2 2 1 0.1419
-1 0 0 0.0622
1 0 0 0.0757
0 0 1 0.0142

loop_
_geom_angle_atom_site_label_1
_geom_angle_atom_site_label_2
_geom_angle_atom_site_label_3
_geom_angle
_geom_angle_site_symmetry_1
_geom_angle_site_symmetry_3
_geom_angle_publ_flag
C7 Sn1 C1 108.28(12) . . ?
C7 Sn1 C8 111.63(13) . . ?
C8 Sn1 C1 108.37(13) . . ?
C9 Sn1 C1 109.81(13) . . ?
C9 Sn1 C7 106.81(15) . . ?
C9 Sn1 C8 111.88(15) . . ?
C10 P1 C2 101.69(15) . . ?
C11 P1 C2 102.69(16) . . ?
C11 P1 C10 100.88(17) . . ?
C2 C1 Sn1 121.9(2) . . ?
C6 C1 Sn1 121.1(2) . . ?
C6 C1 C2 117.0(3) . . ?
C1 C2 P1 117.3(2) . . ?
C3 C2 P1 123.4(2) . . ?
C3 C2 C1 119.3(3) . . ?
F1 C3 C2 121.7(3) . . ?
F1 C3 C4 115.9(3) . . ?
C2 C3 C4 122.4(3) . . ?
F2 C4 C3 120.7(3) . . ?
F2 C4 C5 120.5(3) . . ?
C5 C4 C3 118.7(3) . . ?
F3 C5 C4 119.6(3) . . ?
F3 C5 C6 121.0(3) . . ?
C4 C5 C6 119.5(3) . . ?
F4 C6 C1 121.1(3) . . ?
F4 C6 C5 115.8(3) . . ?
C5 C6 C1 123.1(3) . . ?
Sn1 C7 H7A 109.5 . . ?
Sn1 C7 H7B 109.5 . . ?
Sn1 C7 H7C 109.5 . . ?
H7A C7 H7B 109.5 . . ?
H7A C7 H7C 109.5 . . ?
H7B C7 H7C 109.5 . . ?
Sn1 C8 H8A 109.5 . . ?
Sn1 C8 H8B 109.5 . . ?
Sn1 C8 H8C 109.5 . . ?
H8A C8 H8B 109.5 . . ?
H8A C8 H8C 109.5 . . ?
H8B C8 H8C 109.5 . . ?
Sn1 C9 H9A 109.5 . . ?
Sn1 C9 H9B 109.5 . . ?
Sn1 C9 H9C 109.5 . . ?
H9A C9 H9B 109.5 . . ?
H9A C9 H9C 109.5 . . ?
H9B C9 H9C 109.5 . . ?
P1 C10 H10A 109.5 . . ?
P1 C10 H10B 109.5 . . ?
P1 C10 H10C 109.5 . . ?
H10A C10 H10B 109.5 . . ?
H10A C10 H10C 109.5 . . ?
H10B C10 H10C 109.5 . . ?
P1 C11 H11A 109.5 . . ?
P1 C11 H11B 109.5 . . ?
P1 C11 H11C 109.5 . . ?
H11A C11 H11B 109.5 . . ?
H11A C11 H11C 109.5 . . ?
H11B C11 H11C 109.5 . . ?
C18 Sn2 C12 108.78(12) . . ?
C19 Sn2 C12 109.33(13) . . ?
C19 Sn2 C18 107.41(16) . . ?
C19 Sn2 C20 114.58(14) . . ?
C20 Sn2 C12 108.43(13) . . ?
C20 Sn2 C18 108.18(15) . . ?
C13 P2 C21 102.67(17) . . ?
C13 P2 C22 101.73(17) . . ?
C21 P2 C22 101.7(2) . . ?
C13 C12 Sn2 120.3(2) . . ?
C17 C12 Sn2 121.9(2) . . ?
C17 C12 C13 117.9(3) . . ?
C12 C13 P2 117.3(2) . . ?
C14 C13 P2 124.5(2) . . ?
C14 C13 C12 118.2(3) . . ?
F5 C14 C13 120.9(3) . . ?
F5 C14 C15 116.6(3) . . ?
C15 C14 C13 122.5(3) . . ?
F6 C15 C14 120.9(3) . . ?
F6 C15 C16 119.5(3) . . ?
C16 C15 C14 119.5(3) . . ?
F7 C16 C15 119.8(3) . . ?
F7 C16 C17 121.1(3) . . ?
C15 C16 C17 119.1(3) . . ?
F8 C17 C12 120.8(3) . . ?
F8 C17 C16 116.4(3) . . ?
C16 C17 C12 122.8(3) . . ?
Sn2 C18 H18A 109.5 . . ?
Sn2 C18 H18B 109.5 . . ?
Sn2 C18 H18C 109.5 . . ?
H18A C18 H18B 109.5 . . ?
H18A C18 H18C 109.5 . . ?
H18B C18 H18C 109.5 . . ?
Sn2 C19 H19A 109.5 . . ?
Sn2 C19 H19B 109.5 . . ?
Sn2 C19 H19C 109.5 . . ?
H19A C19 H19B 109.5 . . ?
H19A C19 H19C 109.5 . . ?
H19B C19 H19C 109.5 . . ?
Sn2 C20 H20A 109.5 . . ?
Sn2 C20 H20B 109.5 . . ?
Sn2 C20 H20C 109.5 . . ?
H20A C20 H20B 109.5 . . ?
H20A C20 H20C 109.5 . . ?
H20B C20 H20C 109.5 . . ?
P2 C21 H21A 109.5 . . ?
P2 C21 H21B 109.5 . . ?
P2 C21 H21C 109.5 . . ?
H21A C21 H21B 109.5 . . ?
H21A C21 H21C 109.5 . . ?
H21B C21 H21C 109.5 . . ?
P2 C22 H22A 109.5 . . ?
P2 C22 H22B 109.5 . . ?
P2 C22 H22C 109.5 . . ?
H22A C22 H22B 109.5 . . ?
H22A C22 H22C 109.5 . . ?
H22B C22 H22C 109.5 . . ?

loop_
_geom_bond_atom_site_label_1
_geom_bond_atom_site_label_2
_geom_bond_distance
_geom_bond_site_symmetry_2
_geom_bond_publ_flag
Sn1 C1 2.196(3) . ?
Sn1 C7 2.140(3) . ?
Sn1 C8 2.141(3) . ?
Sn1 C9 2.137(3) . ?
P1 C2 1.853(3) . ?
P1 C10 1.837(4) . ?
P1 C11 1.836(3) . ?
F1 C3 1.349(4) . ?
F2 C4 1.338(4) . ?
F3 C5 1.345(3) . ?
F4 C6 1.355(3) . ?
C1 C2 1.415(4) . ?
C1 C6 1.391(4) . ?
C2 C3 1.385(4) . ?
C3 C4 1.388(4) . ?
C4 C5 1.376(4) . ?
C5 C6 1.385(4) . ?
C7 H7A 0.9600 . ?
C7 H7B 0.9600 . ?
C7 H7C 0.9600 . ?
C8 H8A 0.9600 . ?
C8 H8B 0.9600 . ?
C8 H8C 0.9600 . ?
C9 H9A 0.9600 . ?
C9 H9B 0.9600 . ?
C9 H9C 0.9600 . ?
C10 H10A 0.9600 . ?
C10 H10B 0.9600 . ?
C10 H10C 0.9600 . ?
C11 H11A 0.9600 . ?
C11 H11B 0.9600 . ?
C11 H11C 0.9600 . ?
Sn2 C12 2.189(3) . ?
Sn2 C18 2.146(3) . ?
Sn2 C19 2.136(4) . ?
Sn2 C20 2.142(3) . ?
P2 C13 1.833(3) . ?
P2 C21 1.833(4) . ?
P2 C22 1.836(4) . ?
F5 C14 1.351(4) . ?
F6 C15 1.347(4) . ?
F7 C16 1.344(3) . ?
F8 C17 1.356(4) . ?
C12 C13 1.422(4) . ?
C12 C17 1.390(4) . ?
C13 C14 1.393(4) . ?
C14 C15 1.381(5) . ?
C15 C16 1.375(5) . ?
C16 C17 1.383(4) . ?
C18 H18A 0.9600 . ?
C18 H18B 0.9600 . ?
C18 H18C 0.9600 . ?
C19 H19A 0.9600 . ?
C19 H19B 0.9600 . ?
C19 H19C 0.9600 . ?
C20 H20A 0.9600 . ?
C20 H20B 0.9600 . ?
C20 H20C 0.9600 . ?
C21 H21A 0.9600 . ?
C21 H21B 0.9600 . ?
C21 H21C 0.9600 . ?
C22 H22A 0.9600 . ?
C22 H22B 0.9600 . ?
C22 H22C 0.9600 . ?

loop_
_geom_torsion_atom_site_label_1
_geom_torsion_atom_site_label_2
_geom_torsion_atom_site_label_3
_geom_torsion_atom_site_label_4
_geom_torsion
_geom_torsion_site_symmetry_1
_geom_torsion_site_symmetry_2
_geom_torsion_site_symmetry_3
_geom_torsion_site_symmetry_4
_geom_torsion_publ_flag
Sn1 C1 C2 P1 1.9(3) . . . . ?
Sn1 C1 C2 C3 -179.6(2) . . . . ?
Sn1 C1 C6 F4 0.2(4) . . . . ?
Sn1 C1 C6 C5 179.3(2) . . . . ?
P1 C2 C3 F1 -0.6(4) . . . . ?
P1 C2 C3 C4 179.5(3) . . . . ?
F1 C3 C4 F2 -1.7(5) . . . . ?
F1 C3 C4 C5 178.3(3) . . . . ?
F2 C4 C5 F3 1.4(5) . . . . ?
F2 C4 C5 C6 -178.5(3) . . . . ?
F3 C5 C6 F4 -1.2(4) . . . . ?
F3 C5 C6 C1 179.7(3) . . . . ?
C1 C2 C3 F1 -179.1(3) . . . . ?
C1 C2 C3 C4 1.0(5) . . . . ?
C2 C1 C6 F4 -179.4(3) . . . . ?
C2 C1 C6 C5 -0.3(5) . . . . ?
C2 C3 C4 F2 178.2(3) . . . . ?
C2 C3 C4 C5 -1.8(5) . . . . ?
C3 C4 C5 F3 -178.7(3) . . . . ?
C3 C4 C5 C6 1.4(5) . . . . ?
C4 C5 C6 F4 178.7(3) . . . . ?
C4 C5 C6 C1 -0.4(5) . . . . ?
C6 C1 C2 P1 -178.5(2) . . . . ?
C6 C1 C2 C3 0.0(4) . . . . ?
C10 P1 C2 C1 123.1(3) . . . . ?
C10 P1 C2 C3 -55.4(3) . . . . ?
C11 P1 C2 C1 -132.8(3) . . . . ?
C11 P1 C2 C3 48.7(3) . . . . ?
Sn2 C12 C13 P2 -1.2(4) . . . . ?
Sn2 C12 C13 C14 178.8(2) . . . . ?
Sn2 C12 C17 F8 1.6(4) . . . . ?
Sn2 C12 C17 C16 -178.9(2) . . . . ?
P2 C13 C14 F5 0.6(5) . . . . ?
P2 C13 C14 C15 -179.4(3) . . . . ?
F5 C14 C15 F6 -0.9(5) . . . . ?
F5 C14 C15 C16 179.2(3) . . . . ?
F6 C15 C16 F7 0.6(5) . . . . ?
F6 C15 C16 C17 -179.4(3) . . . . ?
F7 C16 C17 F8 -0.8(4) . . . . ?
F7 C16 C17 C12 179.8(3) . . . . ?
C12 C13 C14 F5 -179.4(3) . . . . ?
C12 C13 C14 C15 0.6(5) . . . . ?
C13 C12 C17 F8 -179.4(3) . . . . ?
C13 C12 C17 C16 0.0(5) . . . . ?
C13 C14 C15 F6 179.2(3) . . . . ?
C13 C14 C15 C16 -0.8(5) . . . . ?
C14 C15 C16 F7 -179.4(3) . . . . ?
C14 C15 C16 C17 0.5(5) . . . . ?
C15 C16 C17 F8 179.2(3) . . . . ?
C15 C16 C17 C12 -0.2(5) . . . . ?
C17 C12 C13 P2 179.8(2) . . . . ?
C17 C12 C13 C14 -0.2(5) . . . . ?
C21 P2 C13 C12 -131.2(3) . . . . ?
C21 P2 C13 C14 48.8(4) . . . . ?
C22 P2 C13 C12 123.7(3) . . . . ?
C22 P2 C13 C14 -56.3(4) . . . . ?

loop_
_exptl_oxdiff_crystal_face_indexfrac_h
_exptl_oxdiff_crystal_face_indexfrac_k
_exptl_oxdiff_crystal_face_indexfrac_l
_exptl_oxdiff_crystal_face_x
_exptl_oxdiff_crystal_face_y
_exptl_oxdiff_crystal_face_z
0.0003 -0.0000 -1.0007 0.0139 0.0165 -0.0051
-1.0004 -1.0015 -0.0058 0.0508 -0.0558 -0.0877
0.0014 -1.0014 -0.0057 0.0670 -0.0661 -0.0314
2.0050 -1.0011 -0.0055 0.0993 -0.0867 0.0810
0.9989 2.0029 0.0115 -0.1177 0.1218 0.1191
-0.0014 1.0014 0.0057 -0.0670 0.0661 0.0314
2.0022 1.0016 0.0058 -0.0346 0.0454 0.1439
2.0005 2.0030 1.0123 -0.1155 0.0950 0.1804
-1.0018 -0.0001 -0.0001 -0.0162 0.0103 -0.0562
1.0018 0.0001 0.0001 0.0162 -0.0103 0.0562
-0.0003 0.0000 1.0007 -0.0139 -0.0165 0.0051
